data_1576956
loop_
_publ_author_name
'Zhang, Ze-Xun'
'Zhang, Xiao-Yue'
'Cai, Ping-Wei'
'Zheng, Shou-Tian'
'Sun, Cai'

_publ_section_title
;
 A thermochromic polyoxovanadate with a 200&#x2009;000-fold conductivity
 gain for boosting zinc-ion battery performance.
;
_journal_issue 19
_journal_name_full 'Chemical science'
_journal_page_first 9711
_journal_page_last 9719
_journal_paper_doi 10.1039/d6sc01000h
_journal_volume 17
_journal_year 2026
_chemical_formula_moiety 'H2 O28 V10, 2(C12 H14 N2)'
_chemical_formula_sum 'C24 H30 N4 O28 V10'
_chemical_formula_weight 1331.92
_space_group_crystal_system monoclinic
_space_group_IT_number 14
_space_group_name_Hall '-P 2yn'
_space_group_name_H-M_alt 'P 1 21/n 1'
_atom_sites_solution_hydrogens mixed
_atom_sites_solution_primary dual
_audit_block_doi 10.5517/ccdc.csd.cc2pfcr8
_audit_creation_date 2025-08-07
_audit_creation_method
;
Olex2 1.5
(compiled 2025.07.13 svn.rb7424aed for OlexSys, GUI svn.r7308)
;
_audit_update_record
;
2025-09-05 deposited with the CCDC.	2026-03-25 downloaded from the CCDC.
;
_cell_angle_alpha 90
_cell_angle_beta 91.101(2)
_cell_angle_gamma 90
_cell_formula_units_Z 2
_cell_length_a 10.0240(2)
_cell_length_b 15.9986(3)
_cell_length_c 11.9042(2)
_cell_measurement_reflns_used 17302
_cell_measurement_temperature 293(2)
_cell_measurement_theta_max 29.4660
_cell_measurement_theta_min 2.1140
_cell_volume 1908.72(6)
_computing_molecular_graphics 'Olex2 1.5 (Dolomanov et al., 2009)'
_computing_publication_material 'Olex2 1.5 (Dolomanov et al., 2009)'
_computing_structure_refinement 'XL  (Sheldrick, 2008)'
_computing_structure_solution 'SHELXT 2014/5 (Sheldrick, 2014)'
_diffrn_ambient_temperature 293(2)
_diffrn_measured_fraction_theta_full 1.000
_diffrn_measured_fraction_theta_max 0.897
_diffrn_measurement_device_type 'Bruker APEX-II CCD'
_diffrn_measurement_method '\f and \w scans'
_diffrn_radiation_type MoK\a
_diffrn_radiation_wavelength 0.71073
_diffrn_reflns_av_R_equivalents 0.0583
_diffrn_reflns_av_unetI/netI 0.0364
_diffrn_reflns_Laue_measured_fraction_full 1.000
_diffrn_reflns_Laue_measured_fraction_max 0.897
_diffrn_reflns_limit_h_max 13
_diffrn_reflns_limit_h_min -13
_diffrn_reflns_limit_k_max 21
_diffrn_reflns_limit_k_min -21
_diffrn_reflns_limit_l_max 15
_diffrn_reflns_limit_l_min -16
_diffrn_reflns_number 37357
_diffrn_reflns_point_group_measured_fraction_full 1.000
_diffrn_reflns_point_group_measured_fraction_max 0.897
_diffrn_reflns_theta_full 25.242
_diffrn_reflns_theta_max 29.304
_diffrn_reflns_theta_min 2.133
_diffrn_standards_number 0
_exptl_absorpt_coefficient_mu 2.440
_exptl_absorpt_correction_type none
_exptl_crystal_colour green
_exptl_crystal_density_diffrn 2.317
_exptl_crystal_description block
_exptl_crystal_F_000 1312
_exptl_crystal_size_max 0.1
_exptl_crystal_size_mid 0.03
_exptl_crystal_size_min 0.03
_refine_diff_density_max 1.741
_refine_diff_density_min -0.791
_refine_diff_density_rms 0.183
_refine_ls_extinction_method none
_refine_ls_goodness_of_fit_ref 1.187
_refine_ls_hydrogen_treatment mixed
_refine_ls_matrix_type full
_refine_ls_number_parameters 304
_refine_ls_number_reflns 4681
_refine_ls_number_restraints 1
_refine_ls_restrained_S_all 1.187
_refine_ls_R_factor_all 0.1006
_refine_ls_R_factor_gt 0.0576
_refine_ls_shift/su_max 0.001
_refine_ls_shift/su_mean 0.000
_refine_ls_structure_factor_coef Fsqd
_refine_ls_weighting_details 'w=1/[\s^2^(Fo^2^)+(0.0404P)^2^+19.5861P] where P=(Fo^2^+2Fc^2^)/3'
_refine_ls_weighting_scheme calc
_refine_ls_wR_factor_gt 0.1313
_refine_ls_wR_factor_ref 0.1623
_reflns_Friedel_coverage 0.000
_reflns_number_gt 3305
_reflns_number_total 4681
_reflns_threshold_expression 'I > 2\s(I)'
_cod_data_source_file d6sc01000h2.cif
_cod_data_source_block b
_cod_depositor_comments 'Adding full bibliography for 1576955--1576956.cif.'
_cod_database_code 1576956
_shelx_shelxl_version_number 2016/6
_shelx_space_group_comment
;
The symmetry employed for this shelxl refinement is uniquely defined
by the following loop, which should always be used as a source of
symmetry information in preference to the above space-group names.
They are only intended as comments.
;
_olex2_refinement_description
;
1. Fixed Uiso
 At 1.2 times of:
  All C(H) groups
 At 1.5 times of:
  All C(H,H,H) groups
2. Restrained distances
 O4-H4A
 1 with sigma of 0.01
3.a Aromatic/amide H refined with riding coordinates:
 C1(H1), C2(H2), C4(H4), C5(H5), C7(H7), C8(H8), C10(H10), C11(H11)
3.b Idealised Me refined as rotating group:
 C6(H6A,H6B,H6C), C12(H12A,H12B,H12C)
;
_olex2_submission_special_instructions 'No special instructions were received'

loop_
_space_group_symop_operation_xyz
'x, y, z'
'-x+1/2, y+1/2, -z+1/2'
'-x, -y, -z'
'x-1/2, -y-1/2, z-1/2'

loop_
_atom_site_label
_atom_site_type_symbol
_atom_site_fract_x
_atom_site_fract_y
_atom_site_fract_z
_atom_site_U_iso_or_equiv
_atom_site_adp_type
_atom_site_occupancy
_atom_site_site_symmetry_order
_atom_site_calc_flag
_atom_site_refinement_flags_posn
_atom_site_refinement_flags_adp
_atom_site_refinement_flags_occupancy
_atom_site_disorder_assembly
_atom_site_disorder_group
V1 V 0.70267(10) 0.83664(6) 0.57171(8) 0.0187(2) Uani 1 1 d . . . . .
V2 V 0.66871(10) 0.87104(6) 0.31968(8) 0.0192(2) Uani 1 1 d . . . . .
V3 V 0.42131(10) 0.83973(6) 0.46311(8) 0.0179(2) Uani 1 1 d . . . . .
V4 V 0.76279(10) 1.02325(6) 0.46155(8) 0.0176(2) Uani 1 1 d . . . . .
V5 V 0.47320(10) 1.01618(6) 0.36650(8) 0.0172(2) Uani 1 1 d . . . . .
O1 O 0.7908(4) 0.7738(3) 0.6474(3) 0.0230(9) Uani 1 1 d . . . . .
O2 O 0.7544(4) 0.8123(3) 0.4266(3) 0.0211(9) Uani 1 1 d . . . . .
O3 O 0.5486(4) 0.7837(3) 0.5562(3) 0.0201(8) Uani 1 1 d . . . . .
O4 O 0.8326(4) 0.9351(3) 0.5628(3) 0.0204(9) Uani 1 1 d D . . . .
O5 O 0.8896(4) 1.0860(3) 0.4656(3) 0.0210(9) Uani 1 1 d . . . . .
O6 O 0.7901(4) 0.9656(3) 0.3393(3) 0.0203(8) Uani 1 1 d . . . . .
O7 O 0.7239(4) 0.8332(3) 0.2036(3) 0.0232(9) Uani 1 1 d . . . . .
O8 O 0.5085(4) 0.8148(3) 0.3380(3) 0.0202(8) Uani 1 1 d . . . . .
O9 O 0.3036(4) 0.7723(3) 0.4642(4) 0.0216(9) Uani 1 1 d . . . . .
O10 O 0.6232(4) 1.0907(2) 0.4009(3) 0.0179(8) Uani 1 1 d . . . . .
O11 O 0.5450(4) 0.9645(3) 0.2598(3) 0.0191(8) Uani 1 1 d . . . . .
O12 O 0.3353(4) 0.9370(2) 0.3963(3) 0.0173(8) Uani 1 1 d . . . . .
O13 O 0.4141(4) 1.0614(2) 0.5247(3) 0.0171(8) Uani 1 1 d . . . . .
O14 O 0.3744(4) 1.0913(3) 0.3091(3) 0.0195(8) Uani 1 1 d . . . . .
N1 N 0.4954(5) 0.7610(3) -0.1391(4) 0.0212(10) Uani 1 1 d . . . . .
N2 N 0.1125(5) 1.0646(3) 0.1239(4) 0.0233(11) Uani 1 1 d . . . . .
C1 C 0.4100(6) 0.8086(4) -0.2004(5) 0.0211(12) Uani 1 1 d . . . . .
H1 H 0.396562 0.797675 -0.276450 0.025 Uiso 1 1 calc R U . . .
C2 C 0.3427(6) 0.8734(4) -0.1507(5) 0.0232(12) Uani 1 1 d . . . . .
H2 H 0.284124 0.906346 -0.192954 0.028 Uiso 1 1 calc R U . . .
C3 C 0.3631(6) 0.8892(4) -0.0359(5) 0.0239(13) Uani 1 1 d . . . . .
C4 C 0.4554(6) 0.8419(4) 0.0229(5) 0.0234(13) Uani 1 1 d . . . . .
H4 H 0.473494 0.853760 0.098158 0.028 Uiso 1 1 calc R U . . .
C5 C 0.5214(6) 0.7768(4) -0.0285(5) 0.0257(13) Uani 1 1 d . . . . .
H5 H 0.582619 0.744310 0.011847 0.031 Uiso 1 1 calc R U . . .
C6 C 0.5528(6) 0.6864(4) -0.1933(5) 0.0232(13) Uani 1 1 d . . . . .
H6A H 0.493515 0.639806 -0.184851 0.035 Uiso 1 1 calc R U . . .
H6B H 0.637592 0.673542 -0.158574 0.035 Uiso 1 1 calc R U . . .
H6C H 0.564731 0.697377 -0.271796 0.035 Uiso 1 1 calc R U . . .
C7 C 0.1653(6) 1.0010(4) 0.1829(5) 0.0252(13) Uani 1 1 d . . . . .
H7 H 0.145035 0.995291 0.258450 0.030 Uiso 1 1 calc R U . . .
C8 C 0.2493(6) 0.9437(4) 0.1339(5) 0.0239(13) Uani 1 1 d . . . . .
H8 H 0.285386 0.899850 0.175878 0.029 Uiso 1 1 calc R U . . .
C9 C 0.2790(6) 0.9525(4) 0.0206(5) 0.0230(12) Uani 1 1 d . . . . .
C10 C 0.2268(7) 1.0209(4) -0.0375(6) 0.0278(14) Uani 1 1 d . . . . .
H10 H 0.247720 1.028982 -0.112512 0.033 Uiso 1 1 calc R U . . .
C11 C 0.1447(7) 1.0763(4) 0.0151(5) 0.0269(14) Uani 1 1 d . . . . .
H11 H 0.111003 1.122242 -0.024128 0.032 Uiso 1 1 calc R U . . .
C12 C 0.0213(6) 1.1249(4) 0.1785(5) 0.0265(13) Uani 1 1 d . . . . .
H12A H -0.029021 1.096481 0.234727 0.040 Uiso 1 1 calc R U . . .
H12B H -0.038718 1.148230 0.123041 0.040 Uiso 1 1 calc R U . . .
H12C H 0.072654 1.168893 0.213045 0.040 Uiso 1 1 calc R U . . .
H4A H 0.929(3) 0.924(7) 0.550(9) 0.08(4) Uiso 1 1 d D . . . .

loop_
_atom_site_aniso_label
_atom_site_aniso_U_11
_atom_site_aniso_U_22
_atom_site_aniso_U_33
_atom_site_aniso_U_23
_atom_site_aniso_U_13
_atom_site_aniso_U_12
V1 0.0183(5) 0.0201(5) 0.0177(5) 0.0003(4) 0.0002(4) 0.0008(4)
V2 0.0195(5) 0.0201(5) 0.0181(5) -0.0002(4) 0.0010(4) 0.0002(4)
V3 0.0169(5) 0.0182(5) 0.0188(5) -0.0004(4) 0.0004(4) 0.0003(4)
V4 0.0157(5) 0.0194(5) 0.0179(5) -0.0002(4) 0.0007(4) 0.0003(4)
V5 0.0158(5) 0.0198(5) 0.0160(5) 0.0004(4) 0.0005(4) 0.0007(4)
O1 0.023(2) 0.024(2) 0.022(2) 0.0041(18) 0.0016(17) 0.0037(17)
O2 0.022(2) 0.021(2) 0.020(2) 0.0005(17) 0.0037(17) 0.0000(17)
O3 0.023(2) 0.021(2) 0.0165(19) -0.0013(16) 0.0008(16) 0.0023(17)
O4 0.019(2) 0.023(2) 0.019(2) 0.0015(17) -0.0022(16) 0.0017(17)
O5 0.017(2) 0.025(2) 0.021(2) 0.0011(17) 0.0019(16) -0.0011(17)
O6 0.018(2) 0.022(2) 0.021(2) -0.0016(17) 0.0022(16) 0.0033(16)
O7 0.024(2) 0.026(2) 0.020(2) -0.0016(17) 0.0028(17) 0.0020(18)
O8 0.021(2) 0.021(2) 0.019(2) 0.0003(16) -0.0004(16) -0.0015(16)
O9 0.016(2) 0.024(2) 0.025(2) -0.0044(18) 0.0014(16) -0.0014(16)
O10 0.0164(19) 0.019(2) 0.018(2) 0.0017(16) 0.0012(16) 0.0010(15)
O11 0.0163(19) 0.021(2) 0.020(2) 0.0003(16) 0.0003(16) 0.0032(16)
O12 0.0157(19) 0.019(2) 0.0168(19) 0.0020(16) -0.0002(15) -0.0018(15)
O13 0.019(2) 0.0163(19) 0.0162(19) 0.0029(15) 0.0017(15) -0.0002(15)
O14 0.019(2) 0.021(2) 0.018(2) -0.0003(16) 0.0001(16) -0.0003(16)
N1 0.018(2) 0.026(3) 0.019(2) 0.002(2) 0.0009(19) -0.004(2)
N2 0.025(3) 0.024(3) 0.021(2) -0.002(2) 0.002(2) -0.002(2)
C1 0.018(3) 0.026(3) 0.019(3) 0.001(2) 0.003(2) -0.004(2)
C2 0.025(3) 0.022(3) 0.023(3) 0.002(2) 0.003(2) 0.000(2)
C3 0.025(3) 0.025(3) 0.021(3) 0.001(2) 0.003(2) -0.001(2)
C4 0.020(3) 0.033(3) 0.018(3) -0.003(2) 0.003(2) -0.005(2)
C5 0.024(3) 0.032(3) 0.021(3) 0.000(3) 0.001(2) 0.000(3)
C6 0.026(3) 0.026(3) 0.018(3) 0.001(2) 0.002(2) 0.004(2)
C7 0.027(3) 0.031(3) 0.018(3) 0.002(2) -0.002(2) -0.001(3)
C8 0.025(3) 0.026(3) 0.020(3) 0.002(2) -0.001(2) 0.002(2)
C9 0.020(3) 0.025(3) 0.024(3) -0.004(2) 0.000(2) -0.003(2)
C10 0.036(4) 0.025(3) 0.023(3) 0.002(3) 0.004(3) -0.001(3)
C11 0.036(4) 0.021(3) 0.024(3) 0.000(2) 0.000(3) 0.002(3)
C12 0.022(3) 0.031(3) 0.026(3) -0.009(3) -0.003(2) 0.003(3)

loop_
_atom_type_symbol
_atom_type_description
_atom_type_scat_dispersion_real
_atom_type_scat_dispersion_imag
_atom_type_scat_source
C C 0.0033 0.0016 'International Tables Vol C Tables 4.2.6.8 and 6.1.1.4'
H H 0.0000 0.0000 'International Tables Vol C Tables 4.2.6.8 and 6.1.1.4'
N N 0.0061 0.0033 'International Tables Vol C Tables 4.2.6.8 and 6.1.1.4'
O O 0.0106 0.0060 'International Tables Vol C Tables 4.2.6.8 and 6.1.1.4'
V V 0.3005 0.5294 'International Tables Vol C Tables 4.2.6.8 and 6.1.1.4'

loop_
_geom_angle_atom_site_label_1
_geom_angle_atom_site_label_2
_geom_angle_atom_site_label_3
_geom_angle
_geom_angle_site_symmetry_1
_geom_angle_site_symmetry_3
_geom_angle_publ_flag
V2 V1 V3 60.16(3) . . ?
V5 V1 V2 92.51(4) 3_676 . ?
V5 V1 V3 63.81(3) 3_676 . ?
O1 V1 V2 135.42(16) . . ?
O1 V1 V3 137.37(17) . . ?
O1 V1 V5 131.73(16) . 3_676 ?
O1 V1 O2 103.3(2) . . ?
O1 V1 O3 103.2(2) . . ?
O1 V1 O4 99.6(2) . . ?
O1 V1 O13 173.6(2) . 3_676 ?
O1 V1 O14 100.4(2) . 3_676 ?
O2 V1 V2 32.13(13) . . ?
O2 V1 V3 83.26(14) . . ?
O2 V1 V5 124.19(14) . 3_676 ?
O2 V1 O4 85.64(18) . . ?
O2 V1 O13 80.38(17) . 3_676 ?
O2 V1 O14 154.52(18) . 3_676 ?
O3 V1 V2 84.46(13) . . ?
O3 V1 V3 34.19(13) . . ?
O3 V1 V5 83.49(14) . 3_676 ?
O3 V1 O2 93.54(19) . . ?
O3 V1 O4 156.66(18) . . ?
O3 V1 O13 81.51(17) . 3_676 ?
O3 V1 O14 90.09(18) . 3_676 ?
O4 V1 V2 82.54(12) . . ?
O4 V1 V3 122.97(12) . . ?
O4 V1 V5 77.82(12) . 3_676 ?
O4 V1 O13 75.35(15) . 3_676 ?
O13 V1 V2 48.56(10) 3_676 . ?
O13 V1 V3 47.66(10) 3_676 . ?
O13 V1 V5 43.95(10) 3_676 3_676 ?
O14 V1 V2 123.75(13) 3_676 . ?
O14 V1 V3 85.73(12) 3_676 . ?
O14 V1 V5 31.38(12) 3_676 3_676 ?
O14 V1 O4 81.22(17) 3_676 . ?
O14 V1 O13 75.23(15) 3_676 3_676 ?
V1 V2 V3 60.20(3) . . ?
V1 V2 V4 65.20(3) . . ?
V1 V2 V5 90.99(4) . . ?
V3 V2 V4 93.76(4) . . ?
V3 V2 V5 60.18(3) . . ?
V5 V2 V4 59.98(3) . . ?
O2 V2 V1 33.48(13) . . ?
O2 V2 V3 84.32(14) . . ?
O2 V2 V4 83.59(14) . . ?
O2 V2 V5 124.28(14) . . ?
O2 V2 O6 91.86(19) . . ?
O2 V2 O8 93.81(19) . . ?
O2 V2 O11 154.82(18) . . ?
O2 V2 O13 81.40(17) . 3_676 ?
O6 V2 V1 87.98(13) . . ?
O6 V2 V3 124.49(13) . . ?
O6 V2 V4 31.11(12) . . ?
O6 V2 V5 78.01(12) . . ?
O6 V2 O11 81.29(17) . . ?
O6 V2 O13 76.96(16) . 3_676 ?
O7 V2 V1 137.48(16) . . ?
O7 V2 V3 134.90(17) . . ?
O7 V2 V4 130.89(17) . . ?
O7 V2 V5 131.53(16) . . ?
O7 V2 O2 104.1(2) . . ?
O7 V2 O6 99.8(2) . . ?
O7 V2 O8 103.3(2) . . ?
O7 V2 O11 100.9(2) . . ?
O7 V2 O13 173.79(19) . 3_676 ?
O8 V2 V1 82.99(13) . . ?
O8 V2 V3 31.64(13) . . ?
O8 V2 V4 124.85(14) . . ?
O8 V2 V5 77.92(13) . . ?
O8 V2 O6 154.09(18) . . ?
O8 V2 O11 82.90(18) . . ?
O8 V2 O13 78.93(16) . 3_676 ?
O11 V2 V1 121.60(12) . . ?
O11 V2 V3 79.87(12) . . ?
O11 V2 V4 78.07(12) . . ?
O11 V2 V5 30.61(11) . . ?
O11 V2 O13 73.46(15) . 3_676 ?
O13 V2 V1 48.23(10) 3_676 . ?
O13 V2 V3 47.66(10) 3_676 . ?
O13 V2 V4 46.10(10) 3_676 . ?
O13 V2 V5 42.88(10) 3_676 . ?
V1 V3 V5 90.66(4) . . ?
V2 V3 V1 59.64(3) . . ?
V2 V3 V5 60.19(3) . . ?
V4 V3 V1 116.60(4) 3_676 . ?
V4 V3 V2 123.45(4) 3_676 . ?
V4 V3 V5 63.60(3) 3_676 . ?
O3 V3 V1 31.53(13) . . ?
O3 V3 V2 82.01(13) . . ?
O3 V3 V4 125.31(13) . 3_676 ?
O3 V3 V5 122.08(14) . . ?
O3 V3 O10 87.04(17) . 3_676 ?
O3 V3 O12 154.86(18) . . ?
O3 V3 O13 79.22(16) . 3_676 ?
O8 V3 V1 83.55(14) . . ?
O8 V3 V2 33.06(13) . . ?
O8 V3 V4 136.31(14) . 3_676 ?
O8 V3 V5 78.80(14) . . ?
O8 V3 O3 92.70(19) . . ?
O8 V3 O10 155.48(18) . 3_676 ?
O8 V3 O12 93.32(18) . . ?
O8 V3 O13 81.00(17) . 3_676 ?
O9 V3 V1 130.96(16) . . ?
O9 V3 V2 135.76(16) . . ?
O9 V3 V4 91.86(16) . 3_676 ?
O9 V3 V5 138.37(16) . . ?
O9 V3 O3 99.5(2) . . ?
O9 V3 O8 103.2(2) . . ?
O9 V3 O10 101.01(19) . 3_676 ?
O9 V3 O12 102.8(2) . . ?
O9 V3 O13 175.69(19) . 3_676 ?
O10 V3 V1 83.52(12) 3_676 . ?
O10 V3 V2 123.17(12) 3_676 . ?
O10 V3 V4 38.30(12) 3_676 3_676 ?
O10 V3 V5 80.60(12) 3_676 . ?
O10 V3 O13 74.86(15) 3_676 3_676 ?
O12 V3 V1 125.48(12) . . ?
O12 V3 V2 89.90(12) . . ?
O12 V3 V4 43.07(12) . 3_676 ?
O12 V3 V5 36.25(12) . . ?
O12 V3 O10 77.52(16) . 3_676 ?
O12 V3 O13 77.66(15) . 3_676 ?
O13 V3 V1 48.01(10) 3_676 . ?
O13 V3 V2 48.32(10) 3_676 . ?
O13 V3 V4 85.61(10) 3_676 3_676 ?
O13 V3 V5 42.89(10) 3_676 . ?
V3 V4 V2 123.51(4) 3_676 . ?
V3 V4 V5 63.91(3) 3_676 . ?
V5 V4 V2 59.95(3) . . ?
O4 V4 V2 82.66(13) . . ?
O4 V4 V3 123.35(13) . 3_676 ?
O4 V4 V5 121.05(13) . . ?
O4 V4 O12 83.63(17) . 3_676 ?
O4 V4 O13 78.18(16) . 3_676 ?
O5 V4 V2 137.20(16) . . ?
O5 V4 V3 91.41(15) . 3_676 ?
O5 V4 V5 139.72(16) . . ?
O5 V4 O4 99.0(2) . . ?
O5 V4 O6 102.5(2) . . ?
O5 V4 O10 103.3(2) . . ?
O5 V4 O12 99.75(19) . 3_676 ?
O5 V4 O13 174.01(19) . 3_676 ?
O6 V4 V2 35.24(14) . . ?
O6 V4 V3 137.54(14) . 3_676 ?
O6 V4 V5 80.63(14) . . ?
O6 V4 O4 94.15(19) . . ?
O6 V4 O10 96.28(18) . . ?
O6 V4 O12 157.70(18) . 3_676 ?
O6 V4 O13 83.02(18) . 3_676 ?
O10 V4 V2 91.45(13) . . ?
O10 V4 V3 41.28(12) . 3_676 ?
O10 V4 V5 37.18(12) . . ?
O10 V4 O4 152.63(18) . . ?
O10 V4 O12 77.18(16) . 3_676 ?
O10 V4 O13 78.07(16) . 3_676 ?
O12 V4 V2 122.79(12) 3_676 . ?
O12 V4 V3 39.73(11) 3_676 3_676 ?
O12 V4 V5 81.57(11) 3_676 . ?
O12 V4 O13 74.79(15) 3_676 3_676 ?
O13 V4 V2 48.06(10) 3_676 . ?
O13 V4 V3 85.89(11) 3_676 3_676 ?
O13 V4 V5 42.87(10) 3_676 . ?
V1 V5 V2 175.16(5) 3_676 . ?
V1 V5 V3 120.93(4) 3_676 . ?
V1 V5 V4 115.28(4) 3_676 . ?
V2 V5 V4 60.07(3) . . ?
V3 V5 V2 59.63(3) . . ?
V3 V5 V4 93.47(4) . . ?
O10 V5 V1 85.65(12) . 3_676 ?
O10 V5 V2 90.47(12) . . ?
O10 V5 V3 127.73(12) . . ?
O10 V5 V4 35.91(12) . . ?
O10 V5 O13 80.18(16) . 3_676 ?
O10 V5 O13 80.34(16) . . ?
O11 V5 V1 144.99(15) . 3_676 ?
O11 V5 V2 38.42(14) . . ?
O11 V5 V3 84.82(14) . . ?
O11 V5 V4 83.25(14) . . ?
O11 V5 O10 96.84(19) . . ?
O11 V5 O12 97.74(19) . . ?
O11 V5 O13 165.75(18) . . ?
O11 V5 O13 86.68(18) . 3_676 ?
O11 V5 O14 107.4(2) . . ?
O12 V5 V1 92.53(13) . 3_676 ?
O12 V5 V2 89.91(13) . . ?
O12 V5 V3 36.87(12) . . ?
O12 V5 V4 129.17(13) . . ?
O12 V5 O10 156.92(17) . . ?
O12 V5 O13 82.90(16) . 3_676 ?
O12 V5 O13 81.14(16) . . ?
O13 V5 V1 49.08(11) . 3_676 ?
O13 V5 V1 127.91(12) 3_676 3_676 ?
O13 V5 V2 48.30(11) 3_676 . ?
O13 V5 V2 127.36(11) . . ?
O13 V5 V3 47.65(11) 3_676 . ?
O13 V5 V3 85.95(11) . . ?
O13 V5 V4 46.30(11) 3_676 . ?
O13 V5 V4 86.50(11) . . ?
O13 V5 O13 79.08(17) 3_676 . ?
O14 V5 V1 37.88(14) . 3_676 ?
O14 V5 V2 145.79(15) . . ?
O14 V5 V3 134.10(15) . . ?
O14 V5 V4 131.20(15) . . ?
O14 V5 O10 95.36(19) . . ?
O14 V5 O12 97.23(19) . . ?
O14 V5 O13 86.84(18) . . ?
O14 V5 O13 165.74(18) . 3_676 ?
V2 O2 V1 114.4(2) . . ?
V1 O3 V3 114.3(2) . . ?
V1 O4 H4A 120(7) . . ?
V4 O4 V1 111.24(19) . . ?
V4 O4 H4A 111(6) . . ?
V4 O6 V2 113.6(2) . . ?
V3 O8 V2 115.3(2) . . ?
V4 O10 V3 100.43(18) . 3_676 ?
V4 O10 V5 106.91(19) . . ?
V5 O10 V3 108.83(18) . 3_676 ?
V5 O11 V2 111.0(2) . . ?
V3 O12 V4 97.20(17) . 3_676 ?
V5 O12 V3 106.88(19) . . ?
V5 O12 V4 107.66(19) . 3_676 ?
V1 O13 V2 83.21(13) 3_676 3_676 ?
V3 O13 V1 84.33(13) 3_676 3_676 ?
V3 O13 V2 84.02(14) 3_676 3_676 ?
V4 O13 V1 93.99(15) 3_676 3_676 ?
V4 O13 V2 85.83(14) 3_676 3_676 ?
V4 O13 V3 169.8(2) 3_676 3_676 ?
V5 O13 V1 86.96(14) . 3_676 ?
V5 O13 V1 170.3(2) 3_676 3_676 ?
V5 O13 V2 170.2(2) . 3_676 ?
V5 O13 V2 88.82(14) 3_676 3_676 ?
V5 O13 V3 94.53(15) . 3_676 ?
V5 O13 V3 89.46(15) 3_676 3_676 ?
V5 O13 V4 95.38(16) . 3_676 ?
V5 O13 V4 90.83(15) 3_676 3_676 ?
V5 O13 V5 100.92(17) 3_676 . ?
V5 O14 V1 110.7(2) . 3_676 ?
C1 N1 C5 121.7(6) . . ?
C1 N1 C6 118.0(5) . . ?
C5 N1 C6 120.2(5) . . ?
C7 N2 C11 120.5(6) . . ?
C7 N2 C12 120.2(5) . . ?
C11 N2 C12 119.3(5) . . ?
N1 C1 H1 119.8 . . ?
N1 C1 C2 120.3(6) . . ?
C2 C1 H1 119.8 . . ?
C1 C2 H2 120.3 . . ?
C1 C2 C3 119.5(6) . . ?
C3 C2 H2 120.3 . . ?
C2 C3 C9 119.4(6) . . ?
C4 C3 C2 118.7(6) . . ?
C4 C3 C9 121.7(6) . . ?
C3 C4 H4 119.6 . . ?
C3 C4 C5 120.8(6) . . ?
C5 C4 H4 119.6 . . ?
N1 C5 C4 118.9(6) . . ?
N1 C5 H5 120.5 . . ?
C4 C5 H5 120.5 . . ?
N1 C6 H6A 109.5 . . ?
N1 C6 H6B 109.5 . . ?
N1 C6 H6C 109.5 . . ?
H6A C6 H6B 109.5 . . ?
H6A C6 H6C 109.5 . . ?
H6B C6 H6C 109.5 . . ?
N2 C7 H7 119.3 . . ?
N2 C7 C8 121.4(6) . . ?
C8 C7 H7 119.3 . . ?
C7 C8 H8 120.5 . . ?
C7 C8 C9 119.0(6) . . ?
C9 C8 H8 120.5 . . ?
C8 C9 C3 120.2(6) . . ?
C10 C9 C3 121.4(6) . . ?
C10 C9 C8 118.4(6) . . ?
C9 C10 H10 119.8 . . ?
C11 C10 C9 120.4(6) . . ?
C11 C10 H10 119.8 . . ?
N2 C11 C10 120.3(6) . . ?
N2 C11 H11 119.9 . . ?
C10 C11 H11 119.9 . . ?
N2 C12 H12A 109.5 . . ?
N2 C12 H12B 109.5 . . ?
N2 C12 H12C 109.5 . . ?
H12A C12 H12B 109.5 . . ?
H12A C12 H12C 109.5 . . ?
H12B C12 H12C 109.5 . . ?

loop_
_geom_bond_atom_site_label_1
_geom_bond_atom_site_label_2
_geom_bond_distance
_geom_bond_site_symmetry_2
_geom_bond_publ_flag
V1 V2 3.0628(14) . ?
V1 V3 3.0803(14) . ?
V1 V5 3.0402(14) 3_676 ?
V1 O1 1.604(4) . ?
V1 O2 1.855(4) . ?
V1 O3 1.767(4) . ?
V1 O4 2.048(4) . ?
V1 O13 2.301(4) 3_676 ?
V1 O14 1.996(4) 3_676 ?
V2 V3 3.0788(14) . ?
V2 V4 3.1000(14) . ?
V2 V5 3.0961(14) . ?
V2 O2 1.789(4) . ?
V2 O6 1.953(4) . ?
V2 O7 1.616(4) . ?
V2 O8 1.858(4) . ?
V2 O11 2.061(4) . ?
V2 O13 2.312(4) 3_676 ?
V3 V4 3.0132(14) 3_676 ?
V3 V5 3.0960(14) . ?
V3 O3 1.899(4) . ?
V3 O8 1.787(4) . ?
V3 O9 1.600(4) . ?
V3 O10 2.021(4) 3_676 ?
V3 O12 1.941(4) . ?
V3 O13 2.288(4) 3_676 ?
V4 V5 3.0973(14) . ?
V4 O4 1.975(4) . ?
V4 O5 1.620(4) . ?
V4 O6 1.748(4) . ?
V4 O10 1.899(4) . ?
V4 O12 2.074(4) 3_676 ?
V4 O13 2.240(4) 3_676 ?
V5 O10 1.956(4) . ?
V5 O11 1.688(4) . ?
V5 O12 1.913(4) . ?
V5 O13 2.107(4) 3_676 ?
V5 O13 2.113(4) . ?
V5 O14 1.693(4) . ?
O4 H4A 0.998(10) . ?
N1 C1 1.350(8) . ?
N1 C5 1.361(8) . ?
N1 C6 1.478(8) . ?
N2 C7 1.341(8) . ?
N2 C11 1.354(8) . ?
N2 C12 1.487(8) . ?
C1 H1 0.9300 . ?
C1 C2 1.376(9) . ?
C2 H2 0.9300 . ?
C2 C3 1.401(9) . ?
C3 C4 1.377(9) . ?
C3 C9 1.487(9) . ?
C4 H4 0.9300 . ?
C4 C5 1.383(9) . ?
C5 H5 0.9300 . ?
C6 H6A 0.9600 . ?
C6 H6B 0.9600 . ?
C6 H6C 0.9600 . ?
C7 H7 0.9300 . ?
C7 C8 1.381(9) . ?
C8 H8 0.9300 . ?
C8 C9 1.394(9) . ?
C9 C10 1.392(9) . ?
C10 H10 0.9300 . ?
C10 C11 1.369(9) . ?
C11 H11 0.9300 . ?
C12 H12A 0.9600 . ?
C12 H12B 0.9600 . ?
C12 H12C 0.9600 . ?

loop_
_geom_torsion_atom_site_label_1
_geom_torsion_atom_site_label_2
_geom_torsion_atom_site_label_3
_geom_torsion_atom_site_label_4
_geom_torsion
_geom_torsion_site_symmetry_1
_geom_torsion_site_symmetry_2
_geom_torsion_site_symmetry_3
_geom_torsion_site_symmetry_4
_geom_torsion_publ_flag
V1 V2 O8 V3 41.0(2) . . . . ?
V1 V3 O8 V2 -40.6(2) . . . . ?
V1 V5 O11 V2 174.26(9) 3_676 . . . ?
V2 V1 O3 V3 -41.67(18) . . . . ?
V2 V3 O3 V1 41.67(19) . . . . ?
V2 V4 O10 V3 143.93(14) . . . 3_676 ?
V2 V4 O10 V5 30.42(16) . . . . ?
V2 V5 O14 V1 -174.62(9) . . . 3_676 ?
V3 V1 O2 V2 41.0(2) . . . . ?
V3 V2 O2 V1 -41.0(2) . . . . ?
V3 V4 O6 V2 -82.5(3) 3_676 . . . ?
V3 V4 O10 V5 -113.5(2) 3_676 . . . ?
V3 V5 O11 V2 -45.37(17) . . . . ?
V3 V5 O14 V1 85.4(2) . . . 3_676 ?
V4 V2 O2 V1 53.5(2) . . . . ?
V4 V2 O8 V3 -12.1(3) . . . . ?
V4 V3 O3 V1 -84.0(2) 3_676 . . . ?
V4 V3 O8 V2 81.6(3) 3_676 . . . ?
V4 V5 O11 V2 48.76(17) . . . . ?
V4 V5 O14 V1 -78.4(2) . . . 3_676 ?
V5 V1 O2 V2 -10.8(3) 3_676 . . . ?
V5 V1 O3 V3 51.50(19) 3_676 . . . ?
V5 V2 O2 V1 6.8(3) . . . . ?
V5 V2 O8 V3 -51.5(2) . . . . ?
V5 V3 O3 V1 -5.4(3) . . . . ?
V5 V3 O8 V2 51.31(19) . . . . ?
V5 V4 O6 V2 -49.75(18) . . . . ?
V5 V4 O10 V3 113.5(2) . . . 3_676 ?
O1 V1 O2 V2 178.2(2) . . . . ?
O1 V1 O3 V3 -177.1(2) . . . . ?
O2 V1 O3 V3 -72.5(2) . . . . ?
O2 V2 O8 V3 72.7(3) . . . . ?
O3 V1 O2 V2 73.7(3) . . . . ?
O3 V3 O8 V2 -70.9(2) . . . . ?
O4 V1 O2 V2 -82.9(2) . . . . ?
O4 V1 O3 V3 14.7(6) . . . . ?
O4 V4 O6 V2 71.1(2) . . . . ?
O4 V4 O10 V3 67.2(4) . . . 3_676 ?
O4 V4 O10 V5 -46.3(5) . . . . ?
O5 V4 O6 V2 171.2(2) . . . . ?
O5 V4 O10 V3 -76.6(2) . . . 3_676 ?
O5 V4 O10 V5 169.9(2) . . . . ?
O6 V2 O2 V1 83.5(2) . . . . ?
O6 V2 O8 V3 -29.5(5) . . . . ?
O6 V4 O10 V3 178.93(19) . . . 3_676 ?
O6 V4 O10 V5 65.4(2) . . . . ?
O7 V2 O2 V1 -175.9(2) . . . . ?
O7 V2 O8 V3 178.2(2) . . . . ?
O8 V2 O2 V1 -71.2(2) . . . . ?
O8 V3 O3 V1 73.0(2) . . . . ?
O9 V3 O3 V1 176.9(2) . . . . ?
O9 V3 O8 V2 -171.3(2) . . . . ?
O10 V3 O3 V1 -82.4(2) 3_676 . . . ?
O10 V3 O8 V2 17.9(6) 3_676 . . . ?
O10 V4 O6 V2 -83.6(2) . . . . ?
O10 V5 O11 V2 82.1(2) . . . . ?
O10 V5 O14 V1 -75.8(2) . . . 3_676 ?
O11 V2 O2 V1 10.2(6) . . . . ?
O11 V2 O8 V3 -82.2(2) . . . . ?
O11 V5 O14 V1 -174.7(2) . . . 3_676 ?
O12 V3 O3 V1 -30.7(5) . . . . ?
O12 V3 O8 V2 84.7(2) . . . . ?
O12 V4 O6 V2 -12.3(6) 3_676 . . . ?
O12 V4 O10 V3 20.57(16) 3_676 . . 3_676 ?
O12 V4 O10 V5 -92.9(2) 3_676 . . . ?
O12 V5 O11 V2 -80.0(2) . . . . ?
O12 V5 O14 V1 84.8(2) . . . 3_676 ?
O13 V1 O2 V2 -7.1(2) 3_676 . . . ?
O13 V1 O3 V3 7.2(2) 3_676 . . . ?
O13 V2 O2 V1 7.0(2) 3_676 . . . ?
O13 V2 O8 V3 -7.7(2) 3_676 . . . ?
O13 V3 O3 V1 -7.3(2) 3_676 . . . ?
O13 V3 O8 V2 7.8(2) 3_676 . . . ?
O13 V4 O6 V2 -6.5(2) 3_676 . . . ?
O13 V4 O10 V3 97.45(17) 3_676 . . 3_676 ?
O13 V4 O10 V5 -16.06(17) 3_676 . . . ?
O13 V5 O11 V2 2.4(2) 3_676 . . . ?
O13 V5 O11 V2 4.5(9) . . . . ?
O13 V5 O14 V1 -4.8(9) 3_676 . . 3_676 ?
O13 V5 O14 V1 4.1(2) . . . 3_676 ?
O14 V1 O2 V2 -24.0(6) 3_676 . . . ?
O14 V1 O3 V3 82.2(2) 3_676 . . . ?
O14 V5 O11 V2 179.9(2) . . . . ?
N1 C1 C2 C3 -0.3(9) . . . . ?
N2 C7 C8 C9 -0.1(10) . . . . ?
C1 N1 C5 C4 2.0(9) . . . . ?
C1 C2 C3 C4 3.1(9) . . . . ?
C1 C2 C3 C9 -172.9(6) . . . . ?
C2 C3 C4 C5 -3.5(9) . . . . ?
C2 C3 C9 C8 149.4(6) . . . . ?
C2 C3 C9 C10 -29.7(9) . . . . ?
C3 C4 C5 N1 1.1(9) . . . . ?
C3 C9 C10 C11 177.1(6) . . . . ?
C4 C3 C9 C8 -26.5(9) . . . . ?
C4 C3 C9 C10 154.4(6) . . . . ?
C5 N1 C1 C2 -2.3(9) . . . . ?
C6 N1 C1 C2 173.0(5) . . . . ?
C6 N1 C5 C4 -173.3(5) . . . . ?
C7 N2 C11 C10 3.2(10) . . . . ?
C7 C8 C9 C3 -176.7(6) . . . . ?
C7 C8 C9 C10 2.5(9) . . . . ?
C8 C9 C10 C11 -2.1(10) . . . . ?
C9 C3 C4 C5 172.4(6) . . . . ?
C9 C10 C11 N2 -0.7(10) . . . . ?
C11 N2 C7 C8 -2.7(10) . . . . ?
C12 N2 C7 C8 179.4(6) . . . . ?
C12 N2 C11 C10 -178.9(6) . . . . ?
